data_1516431
loop_
_publ_author_name
'Han, Won-Sik'
'Son, Ho-Jin'
'Wee, Kyung-Ryang'
'Min, Kyoung-Tae'
'Kwon, Soonnam'
'Suh, Il-Hwan'
'Choi, Seung-Hoon'
'Jung, Dong Hyun'
'Kang, Sang Ook'

_publ_section_title
;
 Silicon-Based Blue Phosphorescence Host Materials: Structure and
 Photophysical Property Relationship on Methyl/Phenylsilanes Adorned with
 4-(N-Carbazolyl)phenyl Groups and Optimization of Their
 Electroluminescence by Peripheral 4-(N-Carbazolyl)phenyl Numbers
;
_journal_issue 45
_journal_name_full 'The Journal of Physical Chemistry C'
_journal_page_first 19686
_journal_paper_doi 10.1021/jp907104j
_journal_volume 113
_journal_year 2009
_chemical_formula_sum 'C36 H27 N Si'
_chemical_formula_weight 501.68
_chemical_name_systematic
;
 ?
;
_space_group_IT_number 4
_symmetry_cell_setting monoclinic
_symmetry_space_group_name_Hall 'P 2yb'
_symmetry_space_group_name_H-M 'P 1 21 1'
_atom_sites_solution_hydrogens geom
_atom_sites_solution_primary direct
_atom_sites_solution_secondary difmap
_audit_creation_method SHELXL-97
_cell_angle_alpha 90.00
_cell_angle_beta 110.752(15)
_cell_angle_gamma 90.00
_cell_formula_units_Z 2
_cell_length_a 12.622(11)
_cell_length_b 7.267(6)
_cell_length_c 16.010(14)
_cell_measurement_reflns_used 1101
_cell_measurement_temperature 293(2)
_cell_measurement_theta_max 27.19
_cell_measurement_theta_min 2.53
_cell_volume 1373(2)
_computing_cell_refinement 'SMART (Bruker, 1999)'
_computing_data_collection 'SMART (Bruker, 1999)'
_computing_data_reduction 'SAINT-Plus (Bruker, 1999)'
_computing_molecular_graphics 'Ortep-3 for Windows (Farrugia, 1997)'
_computing_publication_material 'SHELXL-97 (Sheldrick, 1997)'
_computing_structure_refinement 'SHELXL-97 (Sheldrick, 1997)'
_computing_structure_solution 'SHELXS-97 (Sheldrick, 1997)'
_diffrn_ambient_temperature 293(2)
_diffrn_measured_fraction_theta_full 0.965
_diffrn_measured_fraction_theta_max 0.965
_diffrn_measurement_device_type 'Bruker SMART 1000 CCD diffractometer'
_diffrn_measurement_method \w-scans
_diffrn_radiation_monochromator graphite
_diffrn_radiation_source 'fine-focus sealed tube'
_diffrn_radiation_type MoK\a
_diffrn_radiation_wavelength 0.71073
_diffrn_reflns_av_R_equivalents 0.3206
_diffrn_reflns_av_sigmaI/netI 0.4416
_diffrn_reflns_limit_h_max 17
_diffrn_reflns_limit_h_min -16
_diffrn_reflns_limit_k_max 9
_diffrn_reflns_limit_k_min -9
_diffrn_reflns_limit_l_max 21
_diffrn_reflns_limit_l_min -21
_diffrn_reflns_number 16890
_diffrn_reflns_theta_full 29.00
_diffrn_reflns_theta_max 29.00
_diffrn_reflns_theta_min 1.36
_exptl_absorpt_coefficient_mu 0.111
_exptl_absorpt_correction_T_max 0.9836
_exptl_absorpt_correction_T_min 0.9728
_exptl_absorpt_correction_type multi-scan
_exptl_absorpt_process_details 'SADABS (Sheldrick, 1996)'
_exptl_crystal_colour colorless
_exptl_crystal_density_diffrn 1.213
_exptl_crystal_density_method 'not measured'
_exptl_crystal_description block
_exptl_crystal_F_000 528
_exptl_crystal_size_max 0.25
_exptl_crystal_size_mid 0.22
_exptl_crystal_size_min 0.15
_refine_diff_density_max 0.486
_refine_diff_density_min -0.513
_refine_diff_density_rms 0.137
_refine_ls_abs_structure_details 'Flack H D (1983), Acta Cryst. A39, 876-881'
_refine_ls_abs_structure_Flack -0.1(4)
_refine_ls_extinction_coef 0.079(10)
_refine_ls_extinction_expression Fc^*^=kFc[1+0.001xFc^2^\l^3^/sin(2\q)]^-1/4^
_refine_ls_extinction_method SHELXL
_refine_ls_goodness_of_fit_ref 0.837
_refine_ls_hydrogen_treatment constr
_refine_ls_matrix_type full
_refine_ls_number_parameters 344
_refine_ls_number_reflns 6951
_refine_ls_number_restraints 1
_refine_ls_restrained_S_all 0.837
_refine_ls_R_factor_all 0.3351
_refine_ls_R_factor_gt 0.1195
_refine_ls_shift/su_max 0.002
_refine_ls_shift/su_mean 0.000
_refine_ls_structure_factor_coef Fsqd
_refine_ls_weighting_details 'calc w=1/[\s^2^(Fo^2^)+(0.1551P)^2^+0.0000P] where P=(Fo^2^+2Fc^2^)/3'
_refine_ls_weighting_scheme calc
_refine_ls_wR_factor_gt 0.2594
_refine_ls_wR_factor_ref 0.3578
_reflns_number_gt 1719
_reflns_number_total 6951
_reflns_threshold_expression >2sigma(I)
_cod_data_source_file jp907104j_si_002.cif
_cod_data_source_block 3a
_cod_depositor_comments
;
The following automatic conversions were performed:

'_symmetry_cell_setting' value 'Monoclinic' changed to 'monoclinic'
according to
/usr/data/users/saulius/automatic-downloads/retrospective/ACS/lib/dictionaries/cif_core.dic
dictionary named 'cif_core.dic' version 2.4.2 from 2011-04-26.

Automatic conversion script
Id: cif_fix_values 2281 2013-09-26 08:29:07Z andrius 
;
_cod_original_sg_symbol_H-M P2(1)
_cod_database_code 1516431

loop_
_symmetry_equiv_pos_as_xyz
'x, y, z'
'-x, y+1/2, -z'

loop_
_atom_site_label
_atom_site_type_symbol
_atom_site_fract_x
_atom_site_fract_y
_atom_site_fract_z
_atom_site_U_iso_or_equiv
_atom_site_adp_type
_atom_site_occupancy
_atom_site_symmetry_multiplicity
_atom_site_calc_flag
_atom_site_refinement_flags
Si1 Si 0.8460(2) 0.2568(4) 0.22124(16) 0.0462(8) Uani 1 1 d .
N1 N 0.5593(6) -0.3094(10) 0.3215(5) 0.048(2) Uani 1 1 d .
C1 C 0.7613(8) 0.4081(14) 0.1275(6) 0.050(2) Uani 1 1 d .
C2 C 0.9395(7) 0.1123(13) 0.1803(5) 0.045(2) Uani 1 1 d .
C3 C 0.9357(8) 0.4126(15) 0.3130(6) 0.054(3) Uani 1 1 d .
C4 C 0.7524(7) 0.0986(12) 0.2535(6) 0.044(2) Uani 1 1 d .
C5 C 0.6444(8) 0.3647(17) 0.0757(6) 0.066(3) Uani 1 1 d .
H5 H 0.6091 0.2673 0.0930 0.079 Uiso 1 1 calc R
C6 C 0.5853(10) 0.4657(17) 0.0013(7) 0.083(4) Uani 1 1 d .
H6 H 0.5116 0.4338 -0.0340 0.100 Uiso 1 1 calc R
C7 C 0.6386(10) 0.6175(18) -0.0201(7) 0.075(3) Uani 1 1 d .
H7 H 0.5970 0.6939 -0.0668 0.090 Uiso 1 1 calc R
C8 C 0.7504(10) 0.6570(16) 0.0258(7) 0.071(3) Uani 1 1 d .
H8 H 0.7873 0.7502 0.0070 0.085 Uiso 1 1 calc R
C9 C 0.8057(9) 0.5552(15) 0.0999(6) 0.059(3) Uani 1 1 d .
H9 H 0.8794 0.5893 0.1340 0.071 Uiso 1 1 calc R
C10 C 0.9486(8) 0.1449(16) 0.0960(6) 0.059(3) Uani 1 1 d .
H10 H 0.9050 0.2367 0.0592 0.071 Uiso 1 1 calc R
C11 C 1.0221(9) 0.0411(18) 0.0674(8) 0.075(4) Uani 1 1 d .
H11 H 1.0274 0.0635 0.0118 0.090 Uiso 1 1 calc R
C12 C 1.0874(10) -0.0957(19) 0.1219(8) 0.077(4) Uani 1 1 d .
H12 H 1.1354 -0.1656 0.1019 0.092 Uiso 1 1 calc R
C13 C 1.0827(10) -0.1303(16) 0.2053(7) 0.068(3) Uani 1 1 d .
H13 H 1.1281 -0.2188 0.2433 0.082 Uiso 1 1 calc R
C14 C 1.0069(10) -0.0263(16) 0.2286(8) 0.071(3) Uani 1 1 d .
H14 H 1.0006 -0.0530 0.2834 0.085 Uiso 1 1 calc R
C15 C 1.0534(8) 0.4061(17) 0.3353(7) 0.065(3) Uani 1 1 d .
H15 H 1.0872 0.3244 0.3077 0.078 Uiso 1 1 calc R
C16 C 1.1194(10) 0.5324(17) 0.4031(7) 0.074(4) Uani 1 1 d .
H16 H 1.1980 0.5297 0.4215 0.089 Uiso 1 1 calc R
C17 C 1.0684(12) 0.6548(16) 0.4402(7) 0.078(4) Uani 1 1 d .
H17 H 1.1117 0.7420 0.4804 0.094 Uiso 1 1 calc R
C18 C 0.9562(10) 0.651(2) 0.4193(8) 0.084(4) Uani 1 1 d .
H18 H 0.9222 0.7317 0.4472 0.101 Uiso 1 1 calc R
C19 C 0.8915(10) 0.5306(17) 0.3579(7) 0.072(3) Uani 1 1 d .
H19 H 0.8138 0.5285 0.3460 0.086 Uiso 1 1 calc R
C20 C 0.7108(8) 0.1217(16) 0.3261(6) 0.059(3) Uani 1 1 d .
H20 H 0.7281 0.2295 0.3595 0.071 Uiso 1 1 calc R
C21 C 0.6470(9) -0.0087(14) 0.3473(7) 0.058(3) Uani 1 1 d .
H21 H 0.6233 0.0079 0.3956 0.070 Uiso 1 1 calc R
C22 C 0.6179(7) -0.1687(13) 0.2949(6) 0.047(2) Uani 1 1 d .
C23 C 0.6497(8) -0.1925(13) 0.2231(6) 0.047(2) Uani 1 1 d .
H23 H 0.6259 -0.2966 0.1875 0.057 Uiso 1 1 calc R
C24 C 0.7168(9) -0.0644(13) 0.2021(6) 0.053(3) Uani 1 1 d .
H24 H 0.7392 -0.0849 0.1535 0.064 Uiso 1 1 calc R
C25 C 0.5940(8) -0.4046(13) 0.4029(6) 0.047(2) Uani 1 1 d .
C26 C 0.6940(8) -0.3770(15) 0.4777(6) 0.052(3) Uani 1 1 d .
H26 H 0.7456 -0.2858 0.4775 0.062 Uiso 1 1 calc R
C27 C 0.7131(10) -0.4904(19) 0.5519(7) 0.072(4) Uani 1 1 d .
H27 H 0.7747 -0.4698 0.6042 0.087 Uiso 1 1 calc R
C28 C 0.6407(10) -0.6308(19) 0.5468(8) 0.075(3) Uani 1 1 d .
H28 H 0.6585 -0.7109 0.5951 0.090 Uiso 1 1 calc R
C29 C 0.5419(10) -0.6642(15) 0.4747(7) 0.065(3) Uani 1 1 d .
H29 H 0.4921 -0.7577 0.4760 0.078 Uiso 1 1 calc R
C30 C 0.5206(8) -0.5493(13) 0.3994(7) 0.048(2) Uani 1 1 d .
C31 C 0.4330(8) -0.5472(13) 0.3118(6) 0.047(2) Uani 1 1 d .
C32 C 0.3350(9) -0.6474(17) 0.2712(8) 0.076(4) Uani 1 1 d .
H32 H 0.3144 -0.7406 0.3023 0.092 Uiso 1 1 calc R
C33 C 0.2684(10) -0.608(2) 0.1846(8) 0.089(4) Uani 1 1 d .
H33 H 0.2047 -0.6788 0.1554 0.107 Uiso 1 1 calc R
C34 C 0.2967(10) -0.4602(19) 0.1404(8) 0.079(4) Uani 1 1 d .
H34 H 0.2505 -0.4343 0.0819 0.094 Uiso 1 1 calc R
C35 C 0.3896(9) -0.3534(16) 0.1800(7) 0.066(3) Uani 1 1 d .
H35 H 0.4061 -0.2532 0.1506 0.079 Uiso 1 1 calc R
C36 C 0.4585(8) -0.4002(14) 0.2661(6) 0.052(3) Uani 1 1 d .

loop_
_atom_site_aniso_label
_atom_site_aniso_U_11
_atom_site_aniso_U_22
_atom_site_aniso_U_33
_atom_site_aniso_U_23
_atom_site_aniso_U_13
_atom_site_aniso_U_12
Si1 0.0462(15) 0.0556(17) 0.0372(14) -0.0031(14) 0.0151(12) 0.0006(15)
N1 0.046(4) 0.052(5) 0.042(4) 0.003(4) 0.012(4) -0.010(4)
C1 0.051(6) 0.053(6) 0.038(5) -0.012(5) 0.007(4) -0.005(5)
C2 0.050(5) 0.050(6) 0.029(5) -0.002(4) 0.008(4) 0.010(5)
C3 0.053(6) 0.062(7) 0.043(5) 0.010(5) 0.010(5) -0.004(6)
C4 0.053(5) 0.035(5) 0.045(5) 0.005(4) 0.018(4) -0.005(5)
C5 0.058(6) 0.073(7) 0.052(6) 0.002(6) 0.000(5) -0.003(6)
C6 0.079(8) 0.071(9) 0.067(8) 0.007(7) -0.014(7) -0.005(7)
C7 0.077(8) 0.074(8) 0.061(7) 0.020(7) 0.006(6) 0.010(7)
C8 0.081(8) 0.067(8) 0.064(7) 0.015(6) 0.025(6) 0.015(7)
C9 0.057(7) 0.056(7) 0.061(7) 0.005(5) 0.015(5) -0.012(5)
C10 0.053(6) 0.078(8) 0.046(6) -0.002(5) 0.018(5) 0.011(6)
C11 0.061(7) 0.104(10) 0.072(8) 0.003(7) 0.039(6) 0.014(7)
C12 0.068(7) 0.096(10) 0.072(8) -0.009(8) 0.031(7) 0.012(8)
C13 0.072(8) 0.061(7) 0.064(7) 0.004(6) 0.012(6) 0.015(7)
C14 0.088(9) 0.058(8) 0.069(8) 0.006(6) 0.033(7) -0.007(7)
C15 0.051(6) 0.073(8) 0.076(7) -0.002(6) 0.028(6) -0.009(6)
C16 0.053(7) 0.079(8) 0.071(8) -0.012(7) -0.002(6) -0.005(6)
C17 0.121(11) 0.057(7) 0.046(6) -0.019(6) 0.017(7) -0.037(8)
C18 0.064(7) 0.110(11) 0.071(8) -0.013(8) 0.016(7) -0.027(8)
C19 0.067(8) 0.078(8) 0.065(7) -0.008(7) 0.016(6) -0.002(7)
C20 0.068(7) 0.069(7) 0.045(6) -0.015(5) 0.028(5) -0.028(6)
C21 0.072(7) 0.055(7) 0.061(7) -0.010(5) 0.039(6) -0.017(6)
C22 0.038(5) 0.056(6) 0.054(6) -0.005(5) 0.023(5) -0.015(5)
C23 0.058(6) 0.042(6) 0.046(5) -0.010(4) 0.022(5) 0.002(5)
C24 0.081(7) 0.037(5) 0.056(6) -0.007(5) 0.042(6) -0.001(6)
C25 0.052(6) 0.043(6) 0.051(6) -0.005(5) 0.023(5) 0.008(5)
C26 0.047(5) 0.066(7) 0.044(5) 0.000(5) 0.017(5) 0.007(6)
C27 0.069(8) 0.100(10) 0.044(6) 0.012(6) 0.016(6) 0.005(7)
C28 0.081(8) 0.085(9) 0.065(7) 0.009(7) 0.035(7) 0.017(8)
C29 0.080(8) 0.061(7) 0.070(7) 0.012(6) 0.046(7) 0.006(6)
C30 0.044(6) 0.043(6) 0.068(7) 0.005(5) 0.033(5) 0.000(5)
C31 0.045(5) 0.044(6) 0.054(6) -0.006(5) 0.019(5) -0.011(5)
C32 0.076(8) 0.072(8) 0.100(9) -0.033(7) 0.054(8) -0.032(7)
C33 0.068(8) 0.130(14) 0.068(8) -0.030(9) 0.021(7) -0.014(9)
C34 0.058(7) 0.093(10) 0.072(8) -0.027(8) 0.007(6) -0.007(7)
C35 0.074(7) 0.067(7) 0.051(6) -0.003(6) 0.016(6) 0.004(7)
C36 0.057(6) 0.052(6) 0.058(6) -0.018(5) 0.035(5) -0.015(5)

loop_
_atom_type_symbol
_atom_type_description
_atom_type_scat_dispersion_real
_atom_type_scat_dispersion_imag
_atom_type_scat_source
C C 0.0033 0.0016 'International Tables Vol C Tables 4.2.6.8 and 6.1.1.4'
H H 0.0000 0.0000 'International Tables Vol C Tables 4.2.6.8 and 6.1.1.4'
N N 0.0061 0.0033 'International Tables Vol C Tables 4.2.6.8 and 6.1.1.4'
Si Si 0.0817 0.0704 'International Tables Vol C Tables 4.2.6.8 and 6.1.1.4'

loop_
_geom_angle_atom_site_label_1
_geom_angle_atom_site_label_2
_geom_angle_atom_site_label_3
_geom_angle
C1 Si1 C4 110.6(4)
C1 Si1 C2 107.7(4)
C4 Si1 C2 107.1(4)
C1 Si1 C3 106.8(4)
C4 Si1 C3 115.0(4)
C2 Si1 C3 109.5(5)
C22 N1 C25 127.9(7)
C22 N1 C36 126.3(8)
C25 N1 C36 105.4(7)
C9 C1 C5 116.2(9)
C9 C1 Si1 123.0(7)
C5 C1 Si1 120.7(8)
C14 C2 C10 114.8(9)
C14 C2 Si1 124.1(8)
C10 C2 Si1 121.1(7)
C19 C3 C15 119.0(10)
C19 C3 Si1 123.1(8)
C15 C3 Si1 117.9(9)
C24 C4 C20 115.6(8)
C24 C4 Si1 117.3(7)
C20 C4 Si1 127.1(7)
C6 C5 C1 120.7(11)
C6 C5 H5 119.6
C1 C5 H5 119.6
C5 C6 C7 118.3(11)
C5 C6 H6 120.9
C7 C6 H6 120.9
C6 C7 C8 121.9(11)
C6 C7 H7 119.1
C8 C7 H7 119.1
C9 C8 C7 117.7(11)
C9 C8 H8 121.1
C7 C8 H8 121.1
C1 C9 C8 124.8(10)
C1 C9 H9 117.6
C8 C9 H9 117.6
C11 C10 C2 120.8(10)
C11 C10 H10 119.6
C2 C10 H10 119.6
C12 C11 C10 119.9(11)
C12 C11 H11 120.1
C10 C11 H11 120.1
C11 C12 C13 121.4(12)
C11 C12 H12 119.3
C13 C12 H12 119.3
C14 C13 C12 115.9(11)
C14 C13 H13 122.1
C12 C13 H13 122.1
C2 C14 C13 127.3(11)
C2 C14 H14 116.3
C13 C14 H14 116.3
C3 C15 C16 116.7(11)
C3 C15 H15 121.7
C16 C15 H15 121.7
C17 C16 C15 120.8(11)
C17 C16 H16 119.6
C15 C16 H16 119.6
C16 C17 C18 120.2(11)
C16 C17 H17 119.9
C18 C17 H17 119.9
C19 C18 C17 120.7(13)
C19 C18 H18 119.6
C17 C18 H18 119.6
C3 C19 C18 122.4(12)
C3 C19 H19 118.8
C18 C19 H19 118.8
C21 C20 C4 122.4(9)
C21 C20 H20 118.8
C4 C20 H20 118.8
C20 C21 C22 118.6(9)
C20 C21 H21 120.7
C22 C21 H21 120.7
C23 C22 C21 121.2(9)
C23 C22 N1 120.5(9)
C21 C22 N1 118.2(8)
C22 C23 C24 120.8(9)
C22 C23 H23 119.6
C24 C23 H23 119.6
C23 C24 C4 121.2(8)
C23 C24 H24 119.4
C4 C24 H24 119.4
C30 C25 C26 121.6(9)
C30 C25 N1 110.7(8)
C26 C25 N1 127.5(9)
C27 C26 C25 118.1(10)
C27 C26 H26 120.9
C25 C26 H26 120.9
C26 C27 C28 119.0(11)
C26 C27 H27 120.5
C28 C27 H27 120.5
C27 C28 C29 124.9(11)
C27 C28 H28 117.6
C29 C28 H28 117.6
C30 C29 C28 116.7(11)
C30 C29 H29 121.6
C28 C29 H29 121.6
C25 C30 C29 119.4(9)
C25 C30 C31 107.5(8)
C29 C30 C31 133.1(9)
C36 C31 C32 119.4(10)
C36 C31 C30 106.2(8)
C32 C31 C30 134.3(10)
C33 C32 C31 119.3(12)
C33 C32 H32 120.4
C31 C32 H32 120.4
C32 C33 C34 119.8(12)
C32 C33 H33 120.1
C34 C33 H33 120.1
C33 C34 C35 122.2(12)
C33 C34 H34 118.9
C35 C34 H34 118.9
C36 C35 C34 117.2(11)
C36 C35 H35 121.4
C34 C35 H35 121.4
C31 C36 C35 122.0(9)
C31 C36 N1 110.3(8)
C35 C36 N1 127.7(9)

loop_
_geom_bond_atom_site_label_1
_geom_bond_atom_site_label_2
_geom_bond_distance
Si1 C1 1.862(10)
Si1 C4 1.848(9)
Si1 C2 1.864(9)
Si1 C3 1.883(11)
N1 C22 1.413(11)
N1 C25 1.401(11)
N1 C36 1.429(11)
C1 C9 1.352(13)
C1 C5 1.448(12)
C2 C14 1.367(14)
C2 C10 1.414(12)
C3 C19 1.359(15)
C3 C15 1.401(13)
C4 C24 1.421(12)
C4 C20 1.445(12)
C5 C6 1.373(14)
C5 H5 0.9300
C6 C7 1.396(16)
C6 H6 0.9300
C7 C8 1.372(15)
C7 H7 0.9300
C8 C9 1.362(13)
C8 H8 0.9300
C9 H9 0.9300
C10 C11 1.393(14)
C10 H10 0.9300
C11 C12 1.385(16)
C11 H11 0.9300
C12 C13 1.380(14)
C12 H12 0.9300
C13 C14 1.370(14)
C13 H13 0.9300
C14 H14 0.9300
C15 C16 1.440(15)
C15 H15 0.9300
C16 C17 1.353(16)
C16 H16 0.9300
C17 C18 1.335(16)
C17 H17 0.9300
C18 C19 1.352(15)
C18 H18 0.9300
C19 H19 0.9300
C20 C21 1.362(13)
C20 H20 0.9300
C21 C22 1.405(13)
C21 H21 0.9300
C22 C23 1.356(12)
C23 C24 1.378(12)
C23 H23 0.9300
C24 H24 0.9300
C25 C30 1.390(12)
C25 C26 1.413(12)
C26 C27 1.395(14)
C26 H26 0.9300
C27 C28 1.352(17)
C27 H27 0.9300
C28 C29 1.388(15)
C28 H28 0.9300
C29 C30 1.411(13)
C29 H29 0.9300
C30 C31 1.446(12)
C31 C36 1.396(13)
C31 C32 1.383(13)
C32 C33 1.374(16)
C32 H32 0.9300
C33 C34 1.399(17)
C33 H33 0.9300
C34 C35 1.361(15)
C34 H34 0.9300
C35 C36 1.386(12)
C35 H35 0.9300

loop_
_geom_torsion_atom_site_label_1
_geom_torsion_atom_site_label_2
_geom_torsion_atom_site_label_3
_geom_torsion_atom_site_label_4
_geom_torsion
C4 Si1 C1 C9 169.4(8)
C2 Si1 C1 C9 -73.9(9)
C3 Si1 C1 C9 43.6(10)
C4 Si1 C1 C5 -15.2(9)
C2 Si1 C1 C5 101.6(8)
C3 Si1 C1 C5 -141.0(8)
C1 Si1 C2 C14 -174.3(8)
C4 Si1 C2 C14 -55.3(9)
C3 Si1 C2 C14 70.0(10)
C1 Si1 C2 C10 8.2(9)
C4 Si1 C2 C10 127.2(8)
C3 Si1 C2 C10 -107.5(8)
C1 Si1 C3 C19 65.7(10)
C4 Si1 C3 C19 -57.4(10)
C2 Si1 C3 C19 -178.0(9)
C1 Si1 C3 C15 -114.0(9)
C4 Si1 C3 C15 122.9(9)
C2 Si1 C3 C15 2.3(10)
C1 Si1 C4 C24 82.4(8)
C2 Si1 C4 C24 -34.6(8)
C3 Si1 C4 C24 -156.5(7)
C1 Si1 C4 C20 -97.6(9)
C2 Si1 C4 C20 145.3(8)
C3 Si1 C4 C20 23.4(10)
C9 C1 C5 C6 2.1(15)
Si1 C1 C5 C6 -173.6(9)
C1 C5 C6 C7 -3.6(18)
C5 C6 C7 C8 6.3(19)
C6 C7 C8 C9 -7.1(19)
C5 C1 C9 C8 -3.2(16)
Si1 C1 C9 C8 172.4(9)
C7 C8 C9 C1 5.7(18)
C14 C2 C10 C11 -0.4(15)
Si1 C2 C10 C11 177.4(8)
C2 C10 C11 C12 -0.1(16)
C10 C11 C12 C13 -1.0(18)
C11 C12 C13 C14 2.4(18)
C10 C2 C14 C13 2.0(16)
Si1 C2 C14 C13 -175.6(9)
C12 C13 C14 C2 -3.0(18)
C19 C3 C15 C16 -2.3(16)
Si1 C3 C15 C16 177.4(8)
C3 C15 C16 C17 -2.4(17)
C15 C16 C17 C18 5.1(19)
C16 C17 C18 C19 -3(2)
C15 C3 C19 C18 4.5(17)
Si1 C3 C19 C18 -175.2(9)
C17 C18 C19 C3 -1.9(19)
C24 C4 C20 C21 3.7(14)
Si1 C4 C20 C21 -176.3(8)
C4 C20 C21 C22 -2.1(16)
C20 C21 C22 C23 -1.6(15)
C20 C21 C22 N1 175.1(9)
C25 N1 C22 C23 118.5(10)
C36 N1 C22 C23 -52.8(13)
C25 N1 C22 C21 -58.3(13)
C36 N1 C22 C21 130.5(10)
C21 C22 C23 C24 3.4(15)
N1 C22 C23 C24 -173.2(8)
C22 C23 C24 C4 -1.6(14)
C20 C4 C24 C23 -1.8(13)
Si1 C4 C24 C23 178.1(7)
C22 N1 C25 C30 -172.0(8)
C36 N1 C25 C30 0.7(10)
C22 N1 C25 C26 2.2(14)
C36 N1 C25 C26 174.9(9)
C30 C25 C26 C27 -5.2(14)
N1 C25 C26 C27 -178.8(9)
C25 C26 C27 C28 5.4(16)
C26 C27 C28 C29 -5.3(18)
C27 C28 C29 C30 4.5(17)
C26 C25 C30 C29 4.5(13)
N1 C25 C30 C29 179.1(8)
C26 C25 C30 C31 -175.2(8)
N1 C25 C30 C31 -0.6(10)
C28 C29 C30 C25 -3.9(14)
C28 C29 C30 C31 175.7(11)
C25 C30 C31 C36 0.2(10)
C29 C30 C31 C36 -179.4(10)
C25 C30 C31 C32 -175.4(11)
C29 C30 C31 C32 5.0(19)
C36 C31 C32 C33 4.2(16)
C30 C31 C32 C33 179.4(11)
C31 C32 C33 C34 -3.8(18)
C32 C33 C34 C35 0.6(19)
C33 C34 C35 C36 2.2(17)
C32 C31 C36 C35 -1.4(15)
C30 C31 C36 C35 -177.9(9)
C32 C31 C36 N1 176.7(9)
C30 C31 C36 N1 0.2(10)
C34 C35 C36 C31 -1.7(15)
C34 C35 C36 N1 -179.5(10)
C22 N1 C36 C31 172.3(8)
C25 N1 C36 C31 -0.6(10)
C22 N1 C36 C35 -9.7(15)
C25 N1 C36 C35 177.4(9)
